data_7062159
loop_
_publ_author_name
'Cemalo\(glu, Re\,sit'
'Asmafiliz, Nuran'
'K\?il\?i\,c, Zeynel'
'\,Co\,sut, B\"unyemin'
'Sabah, B\"u\,sra Nur'
'A\,c\?ik, Leyla'
'\,Cer\,ci, Nebahat Aytuna'
'H\"okelek, Tuncer'

_publ_section_title
;
 Phosphorus--nitrogen compounds: part 68. Synthesis, characterization,
 stereogenism, photophysical and bioactivity studies of novel
 unsymmetrical dispiro(N/N)cyclotriphosphazenes with carbazolyl and
 4-chlorobenzyl pendant arms
;
_journal_issue 4
_journal_name_full 'New Journal of Chemistry'
_journal_page_first 1900
_journal_page_last 1915
_journal_paper_doi 10.1039/D2NJ05010B
_journal_volume 47
_journal_year 2023
_chemical_formula_moiety 'C29 H36 Cl3 N8 P3'
_chemical_formula_sum 'C29 H36 Cl3 N8 P3'
_chemical_formula_weight 695.92
_space_group_crystal_system monoclinic
_space_group_IT_number 15
_space_group_name_Hall '-C 2yc'
_space_group_name_H-M_alt 'C 1 2/c 1'
_atom_sites_solution_hydrogens geom
_audit_creation_method SHELXL-2018/3
_audit_update_record
;
2022-09-28 deposited with the CCDC.	2022-12-12 downloaded from the CCDC.
;
_cell_angle_alpha 90
_cell_angle_beta 97.125(2)
_cell_angle_gamma 90
_cell_formula_units_Z 8
_cell_length_a 33.9988(6)
_cell_length_b 8.9587(3)
_cell_length_c 21.5431(5)
_cell_measurement_reflns_used 6616
_cell_measurement_temperature 173(2)
_cell_measurement_theta_max 26.94
_cell_measurement_theta_min 2.35
_cell_volume 6511.0(3)
_computing_cell_refinement '<i>SAINT</i> (Bruker, 2012)'
_computing_data_collection '<i>APEX2</i> (Bruker, 2012)'
_computing_data_reduction <i>SAINT</i>
_computing_molecular_graphics '<i>ORTEP-3</i> for Windows (Farrugia, 2012)'
_computing_publication_material 'WinGX publication routines (Farrugia, 2012) and PLATON (Spek, 2009)'
_computing_structure_refinement 'SHELXL-2018/3 (Sheldrick, 2018)'
_computing_structure_solution '<i>SHELXS97</i> (Sheldrick, 2008)'
_diffrn_ambient_temperature 173(2)
_diffrn_detector_area_resol_mean 8.3333
_diffrn_measured_fraction_theta_full 1.000
_diffrn_measured_fraction_theta_max 0.999
_diffrn_measurement_device_type 'Bruker APEX II QUAZAR three-circle diffractometer'
_diffrn_measurement_method '\f and \w scans'
_diffrn_radiation_type MoK\a
_diffrn_radiation_wavelength 0.71073
_diffrn_reflns_av_R_equivalents 0.0480
_diffrn_reflns_av_unetI/netI 0.0460
_diffrn_reflns_Laue_measured_fraction_full 1.000
_diffrn_reflns_Laue_measured_fraction_max 0.999
_diffrn_reflns_limit_h_max 44
_diffrn_reflns_limit_h_min -42
_diffrn_reflns_limit_k_max 11
_diffrn_reflns_limit_k_min -11
_diffrn_reflns_limit_l_max 27
_diffrn_reflns_limit_l_min -27
_diffrn_reflns_number 27267
_diffrn_reflns_point_group_measured_fraction_full 1.000
_diffrn_reflns_point_group_measured_fraction_max 0.999
_diffrn_reflns_theta_full 25.242
_diffrn_reflns_theta_max 27.483
_diffrn_reflns_theta_min 1.905
_exptl_absorpt_coefficient_mu 0.464
_exptl_absorpt_correction_type none
_exptl_crystal_colour colourless
_exptl_crystal_density_diffrn 1.420
_exptl_crystal_description block
_exptl_crystal_F_000 2896
_exptl_crystal_size_max 0.250
_exptl_crystal_size_mid 0.190
_exptl_crystal_size_min 0.170
_refine_diff_density_max 0.827
_refine_diff_density_min -0.732
_refine_diff_density_rms 0.068
_refine_ls_extinction_method none
_refine_ls_goodness_of_fit_ref 1.018
_refine_ls_hydrogen_treatment constr
_refine_ls_matrix_type full
_refine_ls_number_parameters 391
_refine_ls_number_reflns 7459
_refine_ls_number_restraints 0
_refine_ls_restrained_S_all 1.018
_refine_ls_R_factor_all 0.0694
_refine_ls_R_factor_gt 0.0489
_refine_ls_shift/su_max 0.001
_refine_ls_shift/su_mean 0.000
_refine_ls_structure_factor_coef Fsqd
_refine_ls_weighting_details 'w=1/[\s^2^(Fo^2^)+(0.0591P)^2^+11.5011P] where P=(Fo^2^+2Fc^2^)/3'
_refine_ls_weighting_scheme calc
_refine_ls_wR_factor_gt 0.1180
_refine_ls_wR_factor_ref 0.1302
_reflns_Friedel_coverage 0.000
_reflns_number_gt 5679
_reflns_number_total 7459
_reflns_threshold_expression 'I > 2\s(I)'
_cod_data_source_file d2nj05010b2.cif
_cod_data_source_block shelx
_cod_depositor_comments 'Adding full bibliography for 7062159--7062160.cif.'
_cod_original_sg_symbol_H-M 'C 2/c'
_cod_database_code 7062159
_shelx_shelxl_version_number 2018/3
_shelx_space_group_comment
;
The symmetry employed for this shelxl refinement is uniquely defined
by the following loop, which should always be used as a source of
symmetry information in preference to the above space-group names.
They are only intended as comments.
;
_shelx_estimated_absorpt_t_min 0.893
_shelx_estimated_absorpt_t_max 0.925

loop_
_space_group_symop_operation_xyz
'x, y, z'
'-x, y, -z+1/2'
'x+1/2, y+1/2, z'
'-x+1/2, y+1/2, -z+1/2'
'-x, -y, -z'
'x, -y, z-1/2'
'-x+1/2, -y+1/2, -z'
'x+1/2, -y+1/2, z-1/2'

loop_
_atom_site_label
_atom_site_type_symbol
_atom_site_fract_x
_atom_site_fract_y
_atom_site_fract_z
_atom_site_U_iso_or_equiv
_atom_site_adp_type
_atom_site_occupancy
_atom_site_site_symmetry_order
_atom_site_calc_flag
_atom_site_refinement_flags_posn
_atom_site_refinement_flags_adp
_atom_site_refinement_flags_occupancy
_atom_site_disorder_assembly
_atom_site_disorder_group
P1 P 0.08926(2) 0.97756(7) 0.48752(3) 0.02177(14) Uani 1 1 d . . . . .
P2 P 0.07754(2) 0.68211(7) 0.45506(3) 0.02565(15) Uani 1 1 d . . . . .
P3 P 0.11953(2) 0.85634(7) 0.38020(3) 0.02418(15) Uani 1 1 d . . . . .
Cl1 Cl 0.10776(3) 0.53551(9) 0.51544(4) 0.0535(2) Uani 1 1 d . . . . .
Cl2 Cl 0.02799(2) 0.56435(10) 0.43132(5) 0.0578(2) Uani 1 1 d . . . . .
Cl3 Cl 0.05442(3) 1.58704(10) 0.19116(5) 0.0674(3) Uani 1 1 d . . . . .
N1 N 0.06684(6) 0.8205(2) 0.49367(10) 0.0299(5) Uani 1 1 d . . . . .
N2 N 0.10002(6) 0.6987(2) 0.39654(9) 0.0275(5) Uani 1 1 d . . . . .
N3 N 0.11365(7) 0.9833(2) 0.42916(10) 0.0306(5) Uani 1 1 d . . . . .
N4 N 0.10481(7) 0.9069(3) 0.30792(10) 0.0367(5) Uani 1 1 d . . . . .
N5 N 0.16615(6) 0.8372(2) 0.36841(10) 0.0302(5) Uani 1 1 d . . . . .
N6 N 0.11521(6) 1.0223(2) 0.55382(10) 0.0320(5) Uani 1 1 d . . . . .
N7 N 0.05955(7) 1.1224(3) 0.48811(10) 0.0344(5) Uani 1 1 d . . . . .
N8 N 0.29496(6) 1.1760(2) 0.66159(10) 0.0287(5) Uani 1 1 d . . . . .
C1 C 0.16956(10) 0.8171(4) 0.30248(13) 0.0504(8) Uani 1 1 d . . . . .
H1A H 0.170252 0.711588 0.292538 0.060 Uiso 1 1 calc R U . . .
H1B H 0.193780 0.862848 0.292178 0.060 Uiso 1 1 calc R U . . .
C2 C 0.13437(9) 0.8891(3) 0.26604(12) 0.0386(7) Uani 1 1 d . . . . .
H2A H 0.141592 0.985461 0.250322 0.046 Uiso 1 1 calc R U . . .
H2B H 0.124245 0.826936 0.230776 0.046 Uiso 1 1 calc R U . . .
C3 C 0.06484(9) 0.9532(3) 0.28462(13) 0.0366(6) Uani 1 1 d . . . . .
H3A H 0.048221 0.942641 0.317846 0.044 Uiso 1 1 calc R U . . .
H3B H 0.054473 0.887227 0.250792 0.044 Uiso 1 1 calc R U . . .
C4 C 0.06229(7) 1.1129(3) 0.26113(12) 0.0297(5) Uani 1 1 d . . . . .
C5 C 0.06807(8) 1.2313(3) 0.30227(12) 0.0342(6) Uani 1 1 d . . . . .
H5 H 0.074146 1.212314 0.344823 0.041 Uiso 1 1 calc R U . . .
C6 C 0.06503(8) 1.3770(3) 0.28165(14) 0.0389(6) Uani 1 1 d . . . . .
H6 H 0.068399 1.455815 0.309926 0.047 Uiso 1 1 calc R U . . .
C7 C 0.05689(8) 1.4038(3) 0.21819(14) 0.0393(7) Uani 1 1 d . . . . .
C8 C 0.05213(9) 1.2895(3) 0.17573(13) 0.0427(7) Uani 1 1 d . . . . .
H8 H 0.047424 1.309070 0.133058 0.051 Uiso 1 1 calc R U . . .
C9 C 0.05449(9) 1.1435(3) 0.19789(13) 0.0400(7) Uani 1 1 d . . . . .
H9 H 0.050746 1.064839 0.169596 0.048 Uiso 1 1 calc R U . . .
C10 C 0.19443(8) 0.7566(3) 0.41262(14) 0.0389(7) Uani 1 1 d . . . . .
H10A H 0.194788 0.652545 0.400242 0.047 Uiso 1 1 calc R U . . .
H10B H 0.185729 0.760948 0.453800 0.047 Uiso 1 1 calc R U . . .
C11 C 0.23555(9) 0.8184(4) 0.41623(17) 0.0531(8) Uani 1 1 d . . . . .
H11A H 0.253206 0.758609 0.444222 0.080 Uiso 1 1 calc R U . . .
H11B H 0.235758 0.919213 0.431411 0.080 Uiso 1 1 calc R U . . .
H11C H 0.244043 0.817138 0.375369 0.080 Uiso 1 1 calc R U . . .
C12 C 0.02377(7) 1.1364(3) 0.44502(12) 0.0323(6) Uani 1 1 d . . . . .
H12A H 0.024688 1.068119 0.410876 0.048 Uiso 1 1 calc R U . . .
H12B H 0.021517 1.236624 0.429242 0.048 Uiso 1 1 calc R U . . .
H12C H 0.001284 1.113678 0.466237 0.048 Uiso 1 1 calc R U . . .
C13 C 0.06111(8) 1.1898(3) 0.54894(13) 0.0352(6) Uani 1 1 d . . . . .
H13A H 0.040407 1.149442 0.571242 0.042 Uiso 1 1 calc R U . . .
H13B H 0.057504 1.296933 0.545112 0.042 Uiso 1 1 calc R U . . .
C14 C 0.10136(8) 1.1543(3) 0.58335(12) 0.0342(6) Uani 1 1 d . . . . .
H14A H 0.119441 1.236933 0.580253 0.041 Uiso 1 1 calc R U . . .
H14B H 0.099450 1.135355 0.627204 0.041 Uiso 1 1 calc R U . . .
C15 C 0.14444(8) 0.9241(3) 0.58737(13) 0.0340(6) Uani 1 1 d . . . . .
H15A H 0.147968 0.837792 0.561449 0.041 Uiso 1 1 calc R U . . .
H15B H 0.134390 0.888979 0.624975 0.041 Uiso 1 1 calc R U . . .
C16 C 0.18410(7) 0.9966(3) 0.60539(11) 0.0285(5) Uani 1 1 d . . . . .
C17 C 0.20016(8) 1.0927(3) 0.56383(12) 0.0342(6) Uani 1 1 d . . . . .
H17 H 0.185632 1.113184 0.525296 0.041 Uiso 1 1 calc R U . . .
C18 C 0.23696(8) 1.1580(3) 0.57843(12) 0.0353(6) Uani 1 1 d . . . . .
H18 H 0.247142 1.222245 0.550482 0.042 Uiso 1 1 calc R U . . .
C19 C 0.25830(7) 1.1252(3) 0.63592(11) 0.0258(5) Uani 1 1 d . . . . .
C20 C 0.24289(7) 1.0289(3) 0.67841(10) 0.0231(5) Uani 1 1 d . . . . .
C21 C 0.20550(7) 0.9655(3) 0.66303(11) 0.0253(5) Uani 1 1 d . . . . .
H21 H 0.194996 0.902761 0.691178 0.030 Uiso 1 1 calc R U . . .
C22 C 0.27247(7) 1.0192(3) 0.73235(11) 0.0238(5) Uani 1 1 d . . . . .
C23 C 0.27505(8) 0.9411(3) 0.78843(12) 0.0315(6) Uani 1 1 d . . . . .
H23 H 0.254236 0.880902 0.797573 0.038 Uiso 1 1 calc R U . . .
C24 C 0.30902(8) 0.9543(3) 0.83033(12) 0.0376(7) Uani 1 1 d . . . . .
H24 H 0.311116 0.902238 0.867929 0.045 Uiso 1 1 calc R U . . .
C25 C 0.34016(8) 1.0447(4) 0.81698(13) 0.0400(7) Uani 1 1 d . . . . .
H25 H 0.362766 1.051489 0.845945 0.048 Uiso 1 1 calc R U . . .
C26 C 0.33844(8) 1.1243(3) 0.76216(12) 0.0335(6) Uani 1 1 d . . . . .
H26 H 0.359294 1.185106 0.753659 0.040 Uiso 1 1 calc R U . . .
C27 C 0.30427(7) 1.1102(3) 0.71997(11) 0.0263(5) Uani 1 1 d . . . . .
C28 C 0.32219(8) 1.2618(3) 0.62815(13) 0.0325(6) Uani 1 1 d . . . . .
H28A H 0.341802 1.309515 0.658251 0.039 Uiso 1 1 calc R U . . .
H28B H 0.307521 1.339581 0.604006 0.039 Uiso 1 1 calc R U . . .
C29 C 0.34306(8) 1.1658(3) 0.58483(13) 0.0362(6) Uani 1 1 d . . . . .
H29A H 0.361327 1.225953 0.565124 0.054 Uiso 1 1 calc R U . . .
H29B H 0.323872 1.122914 0.553418 0.054 Uiso 1 1 calc R U . . .
H29C H 0.357257 1.087523 0.608383 0.054 Uiso 1 1 calc R U . . .

loop_
_atom_site_aniso_label
_atom_site_aniso_U_11
_atom_site_aniso_U_22
_atom_site_aniso_U_33
_atom_site_aniso_U_23
_atom_site_aniso_U_13
_atom_site_aniso_U_12
P1 0.0237(3) 0.0211(3) 0.0209(3) -0.0023(2) 0.0040(2) 0.0023(2)
P2 0.0296(3) 0.0215(3) 0.0277(3) -0.0022(2) 0.0107(3) -0.0045(2)
P3 0.0324(3) 0.0203(3) 0.0214(3) 0.0022(2) 0.0095(2) 0.0019(2)
Cl1 0.0865(6) 0.0391(4) 0.0374(4) 0.0134(3) 0.0172(4) 0.0180(4)
Cl2 0.0432(4) 0.0479(5) 0.0859(6) -0.0258(4) 0.0224(4) -0.0232(4)
Cl3 0.0807(6) 0.0364(4) 0.0796(6) 0.0168(4) -0.0122(5) 0.0021(4)
N1 0.0334(12) 0.0270(11) 0.0326(11) -0.0062(9) 0.0177(9) -0.0063(9)
N2 0.0401(12) 0.0198(10) 0.0243(10) -0.0042(8) 0.0110(9) -0.0013(9)
N3 0.0435(13) 0.0208(10) 0.0308(11) -0.0012(9) 0.0181(10) -0.0020(9)
N4 0.0444(14) 0.0446(14) 0.0233(11) 0.0107(10) 0.0126(10) 0.0137(11)
N5 0.0335(12) 0.0323(12) 0.0274(10) 0.0049(9) 0.0137(9) 0.0040(9)
N6 0.0353(12) 0.0282(11) 0.0306(11) -0.0104(9) -0.0036(9) 0.0087(9)
N7 0.0374(12) 0.0336(12) 0.0311(11) -0.0080(10) 0.0003(9) 0.0132(10)
N8 0.0297(11) 0.0304(11) 0.0275(10) 0.0038(9) 0.0090(9) -0.0017(9)
C1 0.060(2) 0.063(2) 0.0323(15) 0.0037(14) 0.0240(14) 0.0227(17)
C2 0.0496(17) 0.0444(17) 0.0247(13) 0.0007(12) 0.0159(12) 0.0009(13)
C3 0.0429(16) 0.0371(15) 0.0297(13) 0.0071(11) 0.0042(12) -0.0024(12)
C4 0.0263(12) 0.0339(14) 0.0286(12) 0.0036(11) 0.0026(10) -0.0009(10)
C5 0.0360(14) 0.0411(16) 0.0269(13) 0.0016(11) 0.0091(11) -0.0019(12)
C6 0.0374(15) 0.0393(16) 0.0408(15) -0.0080(13) 0.0078(12) -0.0007(12)
C7 0.0351(15) 0.0333(15) 0.0472(16) 0.0083(13) -0.0042(12) 0.0013(12)
C8 0.0471(17) 0.0432(17) 0.0332(14) 0.0087(13) -0.0134(13) -0.0022(13)
C9 0.0495(17) 0.0374(16) 0.0296(14) -0.0003(12) -0.0094(12) -0.0044(13)
C10 0.0363(15) 0.0405(16) 0.0419(15) 0.0131(13) 0.0123(12) 0.0071(12)
C11 0.0393(17) 0.060(2) 0.060(2) 0.0127(17) 0.0074(15) 0.0076(15)
C12 0.0259(13) 0.0350(14) 0.0363(14) 0.0044(11) 0.0047(11) 0.0045(11)
C13 0.0400(15) 0.0273(13) 0.0391(15) -0.0112(11) 0.0082(12) 0.0029(11)
C14 0.0453(16) 0.0297(14) 0.0280(13) -0.0095(11) 0.0066(11) 0.0044(12)
C15 0.0340(14) 0.0324(14) 0.0335(14) -0.0014(11) -0.0039(11) 0.0029(11)
C16 0.0312(13) 0.0300(13) 0.0241(12) -0.0019(10) 0.0031(10) 0.0052(10)
C17 0.0385(15) 0.0432(16) 0.0201(12) 0.0045(11) 0.0007(10) 0.0061(12)
C18 0.0381(15) 0.0446(16) 0.0247(12) 0.0110(11) 0.0097(11) 0.0027(12)
C19 0.0291(12) 0.0264(12) 0.0236(11) 0.0015(10) 0.0094(10) 0.0031(10)
C20 0.0269(12) 0.0239(12) 0.0198(11) -0.0006(9) 0.0085(9) 0.0042(9)
C21 0.0287(13) 0.0260(12) 0.0223(11) 0.0023(9) 0.0068(9) 0.0037(10)
C22 0.0243(12) 0.0259(12) 0.0221(11) -0.0010(9) 0.0067(9) 0.0032(9)
C23 0.0318(14) 0.0384(15) 0.0253(12) 0.0042(11) 0.0081(10) 0.0021(11)
C24 0.0363(15) 0.0532(18) 0.0231(12) 0.0065(12) 0.0032(11) 0.0063(13)
C25 0.0318(14) 0.0567(19) 0.0300(14) -0.0036(13) -0.0020(11) 0.0020(13)
C26 0.0284(13) 0.0376(15) 0.0348(14) -0.0055(12) 0.0055(11) -0.0021(11)
C27 0.0273(12) 0.0276(13) 0.0254(12) -0.0013(10) 0.0089(10) 0.0019(10)
C28 0.0365(15) 0.0261(13) 0.0367(14) 0.0045(11) 0.0114(11) -0.0044(11)
C29 0.0394(15) 0.0319(15) 0.0408(15) 0.0017(12) 0.0188(12) -0.0041(12)

loop_
_atom_type_symbol
_atom_type_description
_atom_type_scat_dispersion_real
_atom_type_scat_dispersion_imag
_atom_type_scat_source
C C 0.0033 0.0016 'International Tables Vol C Tables 4.2.6.8 and 6.1.1.4'
H H 0.0000 0.0000 'International Tables Vol C Tables 4.2.6.8 and 6.1.1.4'
Cl Cl 0.1484 0.1585 'International Tables Vol C Tables 4.2.6.8 and 6.1.1.4'
N N 0.0061 0.0033 'International Tables Vol C Tables 4.2.6.8 and 6.1.1.4'
P P 0.1023 0.0942 'International Tables Vol C Tables 4.2.6.8 and 6.1.1.4'

loop_
_geom_angle_atom_site_label_1
_geom_angle_atom_site_label_2
_geom_angle_atom_site_label_3
_geom_angle
_geom_angle_site_symmetry_1
_geom_angle_site_symmetry_3
_geom_angle_publ_flag
N3 P1 N1 113.02(11) . . ?
N3 P1 N6 113.92(12) . . ?
N1 P1 N6 110.59(12) . . ?
N3 P1 N7 111.18(12) . . ?
N1 P1 N7 112.96(12) . . ?
N6 P1 N7 93.76(11) . . ?
N2 P2 N1 121.66(11) . . ?
N2 P2 Cl2 108.97(9) . . ?
N1 P2 Cl2 108.10(9) . . ?
N2 P2 Cl1 108.58(9) . . ?
N1 P2 Cl1 107.74(9) . . ?
Cl2 P2 Cl1 99.53(5) . . ?
N3 P3 N2 113.19(11) . . ?
N3 P3 N4 112.72(12) . . ?
N2 P3 N4 111.28(12) . . ?
N3 P3 N5 112.46(12) . . ?
N2 P3 N5 111.82(11) . . ?
N4 P3 N5 93.93(11) . . ?
P2 N1 P1 120.34(13) . . ?
P2 N2 P3 120.93(12) . . ?
P3 N3 P1 128.74(14) . . ?
C2 N4 C3 120.8(2) . . ?
C2 N4 P3 114.21(18) . . ?
C3 N4 P3 124.79(18) . . ?
C1 N5 C10 116.8(2) . . ?
C1 N5 P3 111.08(19) . . ?
C10 N5 P3 121.36(17) . . ?
C14 N6 C15 121.1(2) . . ?
C14 N6 P1 114.47(17) . . ?
C15 N6 P1 123.34(17) . . ?
C13 N7 C12 118.9(2) . . ?
C13 N7 P1 112.63(17) . . ?
C12 N7 P1 122.23(18) . . ?
C19 N8 C27 108.4(2) . . ?
C19 N8 C28 125.0(2) . . ?
C27 N8 C28 125.7(2) . . ?
N5 C1 C2 107.7(2) . . ?
N5 C1 H1A 110.2 . . ?
C2 C1 H1A 110.2 . . ?
N5 C1 H1B 110.2 . . ?
C2 C1 H1B 110.2 . . ?
H1A C1 H1B 108.5 . . ?
N4 C2 C1 107.1(2) . . ?
N4 C2 H2A 110.3 . . ?
C1 C2 H2A 110.3 . . ?
N4 C2 H2B 110.3 . . ?
C1 C2 H2B 110.3 . . ?
H2A C2 H2B 108.5 . . ?
N4 C3 C4 113.4(2) . . ?
N4 C3 H3A 108.9 . . ?
C4 C3 H3A 108.9 . . ?
N4 C3 H3B 108.9 . . ?
C4 C3 H3B 108.9 . . ?
H3A C3 H3B 107.7 . . ?
C5 C4 C9 118.4(3) . . ?
C5 C4 C3 120.8(2) . . ?
C9 C4 C3 120.8(2) . . ?
C6 C5 C4 121.4(3) . . ?
C6 C5 H5 119.3 . . ?
C4 C5 H5 119.3 . . ?
C5 C6 C7 118.7(3) . . ?
C5 C6 H6 120.6 . . ?
C7 C6 H6 120.6 . . ?
C8 C7 C6 121.6(3) . . ?
C8 C7 Cl3 119.0(2) . . ?
C6 C7 Cl3 119.4(2) . . ?
C7 C8 C9 118.5(3) . . ?
C7 C8 H8 120.8 . . ?
C9 C8 H8 120.8 . . ?
C4 C9 C8 121.3(3) . . ?
C4 C9 H9 119.3 . . ?
C8 C9 H9 119.3 . . ?
N5 C10 C11 112.7(2) . . ?
N5 C10 H10A 109.0 . . ?
C11 C10 H10A 109.0 . . ?
N5 C10 H10B 109.0 . . ?
C11 C10 H10B 109.0 . . ?
H10A C10 H10B 107.8 . . ?
C10 C11 H11A 109.5 . . ?
C10 C11 H11B 109.5 . . ?
H11A C11 H11B 109.5 . . ?
C10 C11 H11C 109.5 . . ?
H11A C11 H11C 109.5 . . ?
H11B C11 H11C 109.5 . . ?
N7 C12 H12A 109.5 . . ?
N7 C12 H12B 109.5 . . ?
H12A C12 H12B 109.5 . . ?
N7 C12 H12C 109.5 . . ?
H12A C12 H12C 109.5 . . ?
H12B C12 H12C 109.5 . . ?
N7 C13 C14 106.8(2) . . ?
N7 C13 H13A 110.4 . . ?
C14 C13 H13A 110.4 . . ?
N7 C13 H13B 110.4 . . ?
C14 C13 H13B 110.4 . . ?
H13A C13 H13B 108.6 . . ?
N6 C14 C13 106.3(2) . . ?
N6 C14 H14A 110.5 . . ?
C13 C14 H14A 110.5 . . ?
N6 C14 H14B 110.5 . . ?
C13 C14 H14B 110.5 . . ?
H14A C14 H14B 108.7 . . ?
N6 C15 C16 113.8(2) . . ?
N6 C15 H15A 108.8 . . ?
C16 C15 H15A 108.8 . . ?
N6 C15 H15B 108.8 . . ?
C16 C15 H15B 108.8 . . ?
H15A C15 H15B 107.7 . . ?
C21 C16 C17 119.5(2) . . ?
C21 C16 C15 119.9(2) . . ?
C17 C16 C15 120.6(2) . . ?
C18 C17 C16 121.9(2) . . ?
C18 C17 H17 119.1 . . ?
C16 C17 H17 119.1 . . ?
C17 C18 C19 118.2(2) . . ?
C17 C18 H18 120.9 . . ?
C19 C18 H18 120.9 . . ?
N8 C19 C18 129.5(2) . . ?
N8 C19 C20 109.5(2) . . ?
C18 C19 C20 121.0(2) . . ?
C21 C20 C19 119.9(2) . . ?
C21 C20 C22 133.7(2) . . ?
C19 C20 C22 106.4(2) . . ?
C16 C21 C20 119.5(2) . . ?
C16 C21 H21 120.3 . . ?
C20 C21 H21 120.3 . . ?
C23 C22 C27 119.3(2) . . ?
C23 C22 C20 133.9(2) . . ?
C27 C22 C20 106.7(2) . . ?
C24 C23 C22 118.9(3) . . ?
C24 C23 H23 120.6 . . ?
C22 C23 H23 120.6 . . ?
C23 C24 C25 120.8(3) . . ?
C23 C24 H24 119.6 . . ?
C25 C24 H24 119.6 . . ?
C26 C25 C24 121.8(3) . . ?
C26 C25 H25 119.1 . . ?
C24 C25 H25 119.1 . . ?
C25 C26 C27 117.2(3) . . ?
C25 C26 H26 121.4 . . ?
C27 C26 H26 121.4 . . ?
C26 C27 N8 129.1(2) . . ?
C26 C27 C22 122.0(2) . . ?
N8 C27 C22 108.9(2) . . ?
N8 C28 C29 112.4(2) . . ?
N8 C28 H28A 109.1 . . ?
C29 C28 H28A 109.1 . . ?
N8 C28 H28B 109.1 . . ?
C29 C28 H28B 109.1 . . ?
H28A C28 H28B 107.9 . . ?
C28 C29 H29A 109.5 . . ?
C28 C29 H29B 109.5 . . ?
H29A C29 H29B 109.5 . . ?
C28 C29 H29C 109.5 . . ?
H29A C29 H29C 109.5 . . ?
H29B C29 H29C 109.5 . . ?

loop_
_geom_bond_atom_site_label_1
_geom_bond_atom_site_label_2
_geom_bond_distance
_geom_bond_site_symmetry_2
_geom_bond_publ_flag
P1 N3 1.590(2) . ?
P1 N1 1.613(2) . ?
P1 N6 1.633(2) . ?
P1 N7 1.645(2) . ?
P2 N2 1.560(2) . ?
P2 N1 1.561(2) . ?
P2 Cl2 1.9998(10) . ?
P2 Cl1 2.0349(10) . ?
P3 N3 1.581(2) . ?
P3 N2 1.618(2) . ?
P3 N4 1.639(2) . ?
P3 N5 1.645(2) . ?
Cl3 C7 1.740(3) . ?
N4 C2 1.440(3) . ?
N4 C3 1.450(4) . ?
N5 C1 1.451(3) . ?
N5 C10 1.458(3) . ?
N6 C14 1.449(3) . ?
N6 C15 1.451(3) . ?
N7 C13 1.438(3) . ?
N7 C12 1.441(3) . ?
N8 C19 1.377(3) . ?
N8 C27 1.390(3) . ?
N8 C28 1.460(3) . ?
C1 C2 1.494(4) . ?
C1 H1A 0.9700 . ?
C1 H1B 0.9700 . ?
C2 H2A 0.9700 . ?
C2 H2B 0.9700 . ?
C3 C4 1.517(4) . ?
C3 H3A 0.9700 . ?
C3 H3B 0.9700 . ?
C4 C5 1.380(4) . ?
C4 C9 1.382(4) . ?
C5 C6 1.379(4) . ?
C5 H5 0.9300 . ?
C6 C7 1.382(4) . ?
C6 H6 0.9300 . ?
C7 C8 1.369(4) . ?
C8 C9 1.392(4) . ?
C8 H8 0.9300 . ?
C9 H9 0.9300 . ?
C10 C11 1.497(4) . ?
C10 H10A 0.9700 . ?
C10 H10B 0.9700 . ?
C11 H11A 0.9600 . ?
C11 H11B 0.9600 . ?
C11 H11C 0.9600 . ?
C12 H12A 0.9600 . ?
C12 H12B 0.9600 . ?
C12 H12C 0.9600 . ?
C13 C14 1.507(4) . ?
C13 H13A 0.9700 . ?
C13 H13B 0.9700 . ?
C14 H14A 0.9700 . ?
C14 H14B 0.9700 . ?
C15 C16 1.504(4) . ?
C15 H15A 0.9700 . ?
C15 H15B 0.9700 . ?
C16 C21 1.387(3) . ?
C16 C17 1.401(4) . ?
C17 C18 1.382(4) . ?
C17 H17 0.9300 . ?
C18 C19 1.387(3) . ?
C18 H18 0.9300 . ?
C19 C20 1.405(3) . ?
C20 C21 1.394(3) . ?
C20 C22 1.442(3) . ?
C21 H21 0.9300 . ?
C22 C23 1.389(3) . ?
C22 C27 1.405(3) . ?
C23 C24 1.380(4) . ?
C23 H23 0.9300 . ?
C24 C25 1.391(4) . ?
C24 H24 0.9300 . ?
C25 C26 1.375(4) . ?
C25 H25 0.9300 . ?
C26 C27 1.389(3) . ?
C26 H26 0.9300 . ?
C28 C29 1.509(4) . ?
C28 H28A 0.9700 . ?
C28 H28B 0.9700 . ?
C29 H29A 0.9600 . ?
C29 H29B 0.9600 . ?
C29 H29C 0.9600 . ?

loop_
_geom_torsion_atom_site_label_1
_geom_torsion_atom_site_label_2
_geom_torsion_atom_site_label_3
_geom_torsion_atom_site_label_4
_geom_torsion
_geom_torsion_site_symmetry_1
_geom_torsion_site_symmetry_2
_geom_torsion_site_symmetry_3
_geom_torsion_site_symmetry_4
_geom_torsion_publ_flag
N2 P2 N1 P1 -18.1(2) . . . . ?
Cl2 P2 N1 P1 -145.22(13) . . . . ?
Cl1 P2 N1 P1 108.07(14) . . . . ?
N3 P1 N1 P2 13.6(2) . . . . ?
N6 P1 N1 P2 -115.42(16) . . . . ?
N7 P1 N1 P2 140.98(15) . . . . ?
N1 P2 N2 P3 10.2(2) . . . . ?
Cl2 P2 N2 P3 136.97(13) . . . . ?
Cl1 P2 N2 P3 -115.56(13) . . . . ?
N3 P3 N2 P2 0.8(2) . . . . ?
N4 P3 N2 P2 -127.34(15) . . . . ?
N5 P3 N2 P2 129.06(15) . . . . ?
N2 P3 N3 P1 -4.5(2) . . . . ?
N4 P3 N3 P1 122.88(19) . . . . ?
N5 P3 N3 P1 -132.44(18) . . . . ?
N1 P1 N3 P3 -2.5(2) . . . . ?
N6 P1 N3 P3 124.81(18) . . . . ?
N7 P1 N3 P3 -130.78(18) . . . . ?
N3 P3 N4 C2 126.1(2) . . . . ?
N2 P3 N4 C2 -105.5(2) . . . . ?
N5 P3 N4 C2 9.7(2) . . . . ?
N3 P3 N4 C3 -59.4(3) . . . . ?
N2 P3 N4 C3 69.0(3) . . . . ?
N5 P3 N4 C3 -175.7(2) . . . . ?
N3 P3 N5 C1 -137.7(2) . . . . ?
N2 P3 N5 C1 93.7(2) . . . . ?
N4 P3 N5 C1 -21.1(2) . . . . ?
N3 P3 N5 C10 79.0(2) . . . . ?
N2 P3 N5 C10 -49.6(2) . . . . ?
N4 P3 N5 C10 -164.4(2) . . . . ?
N3 P1 N6 C14 117.4(2) . . . . ?
N1 P1 N6 C14 -114.1(2) . . . . ?
N7 P1 N6 C14 2.2(2) . . . . ?
N3 P1 N6 C15 -74.7(2) . . . . ?
N1 P1 N6 C15 53.9(2) . . . . ?
N7 P1 N6 C15 170.1(2) . . . . ?
N3 P1 N7 C13 -134.6(2) . . . . ?
N1 P1 N7 C13 97.1(2) . . . . ?
N6 P1 N7 C13 -17.1(2) . . . . ?
N3 P1 N7 C12 73.5(2) . . . . ?
N1 P1 N7 C12 -54.8(2) . . . . ?
N6 P1 N7 C12 -169.0(2) . . . . ?
C10 N5 C1 C2 171.3(3) . . . . ?
P3 N5 C1 C2 26.1(3) . . . . ?
C3 N4 C2 C1 -170.7(3) . . . . ?
P3 N4 C2 C1 4.1(3) . . . . ?
N5 C1 C2 N4 -18.4(4) . . . . ?
C2 N4 C3 C4 -68.2(3) . . . . ?
P3 N4 C3 C4 117.6(2) . . . . ?
N4 C3 C4 C5 -70.8(3) . . . . ?
N4 C3 C4 C9 108.6(3) . . . . ?
C9 C4 C5 C6 2.0(4) . . . . ?
C3 C4 C5 C6 -178.7(3) . . . . ?
C4 C5 C6 C7 -1.5(4) . . . . ?
C5 C6 C7 C8 -0.5(4) . . . . ?
C5 C6 C7 Cl3 -178.1(2) . . . . ?
C6 C7 C8 C9 1.9(5) . . . . ?
Cl3 C7 C8 C9 179.5(2) . . . . ?
C5 C4 C9 C8 -0.5(4) . . . . ?
C3 C4 C9 C8 -179.9(3) . . . . ?
C7 C8 C9 C4 -1.4(5) . . . . ?
C1 N5 C10 C11 71.2(4) . . . . ?
P3 N5 C10 C11 -147.5(2) . . . . ?
C12 N7 C13 C14 178.9(2) . . . . ?
P1 N7 C13 C14 26.0(3) . . . . ?
C15 N6 C14 C13 -156.2(2) . . . . ?
P1 N6 C14 C13 12.1(3) . . . . ?
N7 C13 C14 N6 -22.9(3) . . . . ?
C14 N6 C15 C16 -63.9(3) . . . . ?
P1 N6 C15 C16 128.9(2) . . . . ?
N6 C15 C16 C21 141.1(2) . . . . ?
N6 C15 C16 C17 -40.5(3) . . . . ?
C21 C16 C17 C18 0.1(4) . . . . ?
C15 C16 C17 C18 -178.3(3) . . . . ?
C16 C17 C18 C19 0.5(4) . . . . ?
C27 N8 C19 C18 -179.2(3) . . . . ?
C28 N8 C19 C18 -9.7(4) . . . . ?
C27 N8 C19 C20 1.8(3) . . . . ?
C28 N8 C19 C20 171.3(2) . . . . ?
C17 C18 C19 N8 -179.3(3) . . . . ?
C17 C18 C19 C20 -0.4(4) . . . . ?
N8 C19 C20 C21 178.8(2) . . . . ?
C18 C19 C20 C21 -0.3(4) . . . . ?
N8 C19 C20 C22 -1.2(3) . . . . ?
C18 C19 C20 C22 179.7(2) . . . . ?
C17 C16 C21 C20 -0.8(4) . . . . ?
C15 C16 C21 C20 177.7(2) . . . . ?
C19 C20 C21 C16 0.9(4) . . . . ?
C22 C20 C21 C16 -179.1(2) . . . . ?
C21 C20 C22 C23 1.4(5) . . . . ?
C19 C20 C22 C23 -178.6(3) . . . . ?
C21 C20 C22 C27 -179.9(3) . . . . ?
C19 C20 C22 C27 0.1(3) . . . . ?
C27 C22 C23 C24 -0.5(4) . . . . ?
C20 C22 C23 C24 178.2(3) . . . . ?
C22 C23 C24 C25 0.3(4) . . . . ?
C23 C24 C25 C26 0.2(5) . . . . ?
C24 C25 C26 C27 -0.5(4) . . . . ?
C25 C26 C27 N8 -179.4(3) . . . . ?
C25 C26 C27 C22 0.3(4) . . . . ?
C19 N8 C27 C26 178.0(3) . . . . ?
C28 N8 C27 C26 8.5(4) . . . . ?
C19 N8 C27 C22 -1.7(3) . . . . ?
C28 N8 C27 C22 -171.2(2) . . . . ?
C23 C22 C27 C26 0.2(4) . . . . ?
C20 C22 C27 C26 -178.8(2) . . . . ?
C23 C22 C27 N8 179.9(2) . . . . ?
C20 C22 C27 N8 0.9(3) . . . . ?
C19 N8 C28 C29 -76.0(3) . . . . ?
C27 N8 C28 C29 91.8(3) . . . . ?
